data_7051046
loop_
_publ_author_name
'Rahaman Laskar, Inamur'
'Das, Debasis'
'Mostafa, Golam'
'Lu, Tian-Huey'
'Keng, Tai-Chiun'
'Wang, Ju-Chun'
'Ghosh, Ashutosh'
'Ray Chaudhuri, Nirmalendu'

_publ_section_title
;
 First report on thermally induced nitro\\rightarrow nitrito(O,O)
 linkage isomerization in diamine complexes of nickel(II) in the solid
 state: X-ray single crystal structural analyses of nitro and nitrito
 isomers
;
_journal_issue 5
_journal_name_full 'New Journal of Chemistry'
_journal_page_first 764
_journal_paper_doi 10.1039/b008254f
_journal_volume 25
_journal_year 2001
_chemical_formula_sum 'C16 H40 N6 Ni O4'
_chemical_formula_weight 439.25
_chemical_name_systematic
;
?
;
_space_group_IT_number 14
_symmetry_cell_setting monoclinic
_symmetry_space_group_name_Hall '-P 2ybc'
_symmetry_space_group_name_H-M 'P 1 21/c 1'
_atom_sites_solution_hydrogens geom
_atom_sites_solution_primary direct
_atom_sites_solution_secondary difmap
_audit_creation_method SHELXL
_cell_angle_alpha 90.00
_cell_angle_beta 95.400(10)
_cell_angle_gamma 90.00
_cell_formula_units_Z 4
_cell_length_a 10.2830(9)
_cell_length_b 19.467(2)
_cell_length_c 12.124(2)
_cell_measurement_reflns_used 25
_cell_measurement_temperature 293(2)
_cell_measurement_theta_max 18
_cell_measurement_theta_min 12
_cell_volume 2416.2(5)
_computing_molecular_graphics 'ORTEX (P.McArdle, 1995)'
_computing_publication_material 'SHELXL-97/2 (Sheldrick,1997)'
_computing_structure_refinement 'SHELXL-93 (Sheldrick, 1993)'
_computing_structure_solution 'SHELXS-86 (Sheldrick, 1990)'
_diffrn_ambient_temperature 293(2)
_diffrn_measurement_method 'scintillation counter'
_diffrn_radiation_monochromator graphite
_diffrn_radiation_source 'fine-focus sealed tube'
_diffrn_radiation_type MoK\a
_diffrn_radiation_wavelength 0.71073
_diffrn_reflns_av_R_equivalents 0.0293
_diffrn_reflns_av_sigmaI/netI 0.0691
_diffrn_reflns_limit_h_max 12
_diffrn_reflns_limit_h_min 0
_diffrn_reflns_limit_k_max 23
_diffrn_reflns_limit_k_min 0
_diffrn_reflns_limit_l_max 14
_diffrn_reflns_limit_l_min -14
_diffrn_reflns_number 4466
_diffrn_reflns_theta_max 25.00
_diffrn_reflns_theta_min 1.99
_exptl_absorpt_coefficient_mu 0.832
_exptl_crystal_colour Green
_exptl_crystal_density_diffrn 1.208
_exptl_crystal_density_method 'not measured'
_exptl_crystal_description Parallelepiped
_exptl_crystal_F_000 952
_exptl_crystal_size_max 0.50
_exptl_crystal_size_mid 0.40
_exptl_crystal_size_min 0.20
_refine_diff_density_max 0.355
_refine_diff_density_min -0.290
_refine_diff_density_rms 0.054
_refine_ls_extinction_method none
_refine_ls_goodness_of_fit_all 1.006
_refine_ls_goodness_of_fit_obs 1.048
_refine_ls_hydrogen_treatment mixed
_refine_ls_matrix_type fullcycle
_refine_ls_number_parameters 298
_refine_ls_number_reflns 4217
_refine_ls_number_restraints 4
_refine_ls_restrained_S_all 1.017
_refine_ls_restrained_S_obs 1.061
_refine_ls_R_factor_all 0.1082
_refine_ls_R_factor_obs 0.0521
_refine_ls_shift/esd_max 0.007
_refine_ls_shift/esd_mean 0.000
_refine_ls_structure_factor_coef Fsqd
_refine_ls_weighting_details 'w=1/[\s^2^(Fo^2^)+(0.0485P)^2^+2.1742P] where P=(Fo^2^+2Fc^2^)/3'
_refine_ls_weighting_scheme calc
_refine_ls_wR_factor_all 0.1372
_refine_ls_wR_factor_obs 0.1086
_reflns_number_observed 2557
_reflns_number_total 4219
_reflns_observed_criterion >2sigma(I)
_cod_data_source_file b008254f.txt
_cod_data_source_block 1a
_cod_depositor_comments
;
The following automatic conversions were performed:
'_symmetry_cell_setting' value 'Monoclinic' changed to 'monoclinic'
according to '/home/saulius/struct/CIF-dictionaries/cif_core.dic'
dictionary named 'cif_core.dic' version 2.4.1 from 2010-06-29.

Automatic conversion script
Id: cif_fix_enum 1527 2010-12-29 10:47:43Z saulius 

The following automatic conversions were performed:

'_refine_ls_weighting_scheme' value 'calc
w=1/[\s^2^(Fo^2^)+(0.0485P)^2^+2.1742P] where P=(Fo^2^+2Fc^2^)/3' was
changed to 'calc'. New tag '_refine_ls_weighting_details' was
created. The value of the new tag was set to
'w=1/[\s^2^(Fo^2^)+(0.0485P)^2^+2.1742P] where P=(Fo^2^+2Fc^2^)/3'.

Automatic conversion script
Id: cif_fix_values 3143 2015-03-26 13:38:13Z robertas 
;
_cod_original_cell_volume 2416.2(4)
_cod_original_sg_symbol_H-M P21/c
_cod_database_code 7051046

loop_
_symmetry_equiv_pos_as_xyz
'x, y, z'
'-x, y+1/2, -z+1/2'
'-x, -y, -z'
'x, -y-1/2, z-1/2'

loop_
_atom_site_aniso_label
_atom_site_aniso_U_11
_atom_site_aniso_U_22
_atom_site_aniso_U_33
_atom_site_aniso_U_23
_atom_site_aniso_U_13
_atom_site_aniso_U_12
N6 0.083(5) 0.322(16) 0.071(5) 0.071(7) 0.008(4) 0.037(8)
O3 0.097(4) 0.111(4) 0.124(5) 0.057(3) 0.010(4) 0.004(3)
O4 0.158(6) 0.122(5) 0.265(9) 0.025(6) 0.047(7) 0.013(4)
Ni 0.0416(3) 0.0423(3) 0.0600(4) 0.0032(3) -0.0008(2) -0.0001(3)
O2 0.060(2) 0.061(2) 0.079(2) 0.013(2) 0.004(2) -0.004(2)
O1 0.055(2) 0.054(2) 0.086(3) -0.003(2) -0.002(2) 0.007(2)
N5 0.077(3) 0.045(2) 0.087(3) 0.006(2) -0.012(3) -0.003(2)
N1 0.059(3) 0.068(3) 0.060(3) 0.003(2) -0.003(2) -0.010(2)
N2 0.049(2) 0.050(2) 0.077(3) 0.008(2) 0.004(2) 0.004(2)
N3 0.057(2) 0.049(2) 0.064(3) -0.005(2) -0.007(2) 0.008(2)
N4 0.047(2) 0.047(2) 0.078(3) 0.009(2) 0.006(2) 0.002(2)
C1 0.055(3) 0.117(5) 0.066(3) 0.007(4) -0.011(3) -0.004(4)
C2 0.062(3) 0.099(5) 0.079(4) 0.024(4) 0.001(3) 0.026(3)
C3 0.056(3) 0.064(3) 0.092(4) -0.025(3) -0.012(3) 0.002(3)
C4 0.062(3) 0.049(3) 0.110(5) -0.010(3) 0.015(3) -0.011(3)
C8 0.055(3) 0.067(3) 0.082(4) -0.004(3) 0.013(3) 0.005(3)
C9 0.078(4) 0.148(7) 0.132(6) 0.005(5) 0.044(4) 0.026(5)
C10 0.094(5) 0.130(7) 0.228(10) -0.060(7) 0.036(6) -0.001(5)
C14 0.052(3) 0.059(3) 0.076(3) 0.005(3) 0.005(2) -0.004(2)
C15 0.077(4) 0.093(5) 0.130(6) 0.012(4) 0.040(4) -0.006(4)
C16 0.083(4) 0.133(6) 0.120(6) 0.005(5) 0.033(4) -0.001(4)
C5 0.093(7) 0.056(6) 0.122(9) -0.038(6) -0.011(6) -0.042(5)
C6 0.168(12) 0.089(8) 0.075(7) -0.020(6) -0.055(7) -0.020(8)
C7 0.371(30) 0.103(12) 0.181(16) -0.040(11) -0.112(18) -0.024(15)
C11 0.079(6) 0.085(7) 0.057(5) -0.011(5) -0.018(4) 0.008(5)
C12 0.138(10) 0.089(7) 0.070(7) -0.006(6) -0.026(7) 0.006(7)
C13 0.360(28) 0.186(17) 0.133(13) -0.022(13) -0.157(16) -0.021(18)
C5A 0.132(12) 0.052(8) 0.047(7) 0.000(6) -0.040(7) -0.059(8)
C6A 0.686(92) 0.134(24) 0.355(51) -0.162(31) 0.305(58) -0.127(39)
C7A 0.296(41) 0.532(70) 0.159(26) -0.236(37) 0.054(26) -0.017(44)
C11A 0.167(16) 0.030(6) 0.078(10) -0.006(7) -0.007(9) 0.023(9)
C12A 0.105(12) 0.095(11) 0.076(10) -0.029(9) 0.007(9) 0.006(10)
C13A 0.387(39) 0.126(17) 0.050(10) 0.026(10) 0.045(16) 0.136(21)

loop_
_atom_site_label
_atom_site_type_symbol
_atom_site_fract_x
_atom_site_fract_y
_atom_site_fract_z
_atom_site_U_iso_or_equiv
_atom_site_thermal_displace_type
_atom_site_occupancy
_atom_site_calc_flag
_atom_site_refinement_flags
_atom_site_disorder_group
N6 N 0.2235(8) 0.1751(6) 0.6040(6) 0.158(5) Uani 1 d D .
O3 O 0.2470(6) 0.2252(3) 0.6567(5) 0.111(2) Uani 1 d D .
O4 O 0.1932(7) 0.1861(3) 0.5193(8) 0.180(3) Uani 1 d D .
Ni Ni 0.24548(5) 0.09738(3) 0.94152(5) 0.0483(2) Uani 1 d . .
O2 O 0.1640(3) 0.0127(2) 1.0223(3) 0.0669(9) Uani 1 d . .
O1 O 0.3443(3) 0.0015(2) 0.9596(3) 0.0655(9) Uani 1 d . .
N5 N 0.2576(5) -0.0269(2) 1.0106(4) 0.0710(12) Uani 1 d . .
N1 N 0.1428(4) 0.0696(2) 0.7871(3) 0.0627(11) Uani 1 d . .
H1 H 0.1819(4) 0.0923(2) 0.7335(3) 0.075 Uiso 1 calc R 1
N2 N 0.0943(4) 0.1695(2) 0.9474(3) 0.0590(10) Uani 1 d . .
H2 H 0.1312(4) 0.2115(2) 0.9613(3) 0.071 Uiso 1 calc R .
N3 N 0.3474(4) 0.1350(2) 1.0900(3) 0.0575(10) Uani 1 d . .
H3 H 0.3018(4) 0.1716(2) 1.1126(3) 0.069 Uiso 1 calc R 1
N4 N 0.3822(3) 0.1562(2) 0.8644(3) 0.0573(10) Uani 1 d . .
H4 H 0.3380(3) 0.1831(2) 0.8122(3) 0.069 Uiso 1 calc R .
C1 C 0.0127(5) 0.0996(4) 0.7896(4) 0.080(2) Uani 1 d . .
H1A H -0.0390(5) 0.0715(4) 0.8352(4) 0.097 Uiso 1 calc R .
H1B H -0.0312(5) 0.1010(4) 0.7153(4) 0.097 Uiso 1 calc R .
C2 C 0.0254(5) 0.1710(3) 0.8363(5) 0.080(2) Uani 1 d . .
H2A H 0.0731(5) 0.1996(3) 0.7883(5) 0.096 Uiso 1 calc R .
H2B H -0.0607(5) 0.1908(3) 0.8395(5) 0.096 Uiso 1 calc R .
C3 C 0.4721(5) 0.1613(3) 1.0566(5) 0.072(2) Uani 1 d . .
H3A H 0.5306(5) 0.1233(3) 1.0455(5) 0.086 Uiso 1 calc R .
H3B H 0.5134(5) 0.1907(3) 1.1142(5) 0.086 Uiso 1 calc R .
C4 C 0.4461(5) 0.2013(3) 0.9507(5) 0.073(2) Uani 1 d . .
H4A H 0.3902(5) 0.2402(3) 0.9625(5) 0.087 Uiso 1 calc R .
H4B H 0.5277(5) 0.2186(3) 0.9274(5) 0.087 Uiso 1 calc R .
C8 C 0.0090(5) 0.1547(3) 1.0349(4) 0.0678(14) Uani 1 d . .
H8A H 0.0624(5) 0.1495(3) 1.1047(4) 0.081 Uiso 1 calc R .
H8B H -0.0350(5) 0.1113(3) 1.0186(4) 0.081 Uiso 1 calc R .
C9 C -0.0950(6) 0.2108(4) 1.0481(6) 0.117(3) Uani 1 d . .
H9A H -0.0523(6) 0.2552(4) 1.0571(6) 0.140 Uiso 1 calc R .
H9B H -0.1551(6) 0.2126(4) 0.9815(6) 0.140 Uiso 1 calc R .
C10 C -0.1672(7) 0.1977(4) 1.1422(8) 0.149(3) Uani 1 d . .
H10A H -0.2306(7) 0.2334(4) 1.1479(8) 0.179 Uiso 1 calc R .
H10B H -0.1082(7) 0.1968(4) 1.2084(8) 0.179 Uiso 1 calc R .
H10C H -0.2108(7) 0.1542(4) 1.1329(8) 0.179 Uiso 1 calc R .
C14 C 0.4744(5) 0.1131(2) 0.8091(4) 0.0623(13) Uani 1 d . .
H14A H 0.4248(5) 0.0810(2) 0.7604(4) 0.075 Uiso 1 calc R .
H14B H 0.5258(5) 0.0864(2) 0.8650(4) 0.075 Uiso 1 calc R .
C15 C 0.5676(6) 0.1527(3) 0.7412(6) 0.098(2) Uani 1 d . .
H15A H 0.5170(6) 0.1806(3) 0.6866(6) 0.118 Uiso 1 calc R .
H15B H 0.6207(6) 0.1833(3) 0.7899(6) 0.118 Uiso 1 calc R .
C16 C 0.6539(6) 0.1070(4) 0.6843(6) 0.110(2) Uani 1 d . .
H16A H 0.7104(6) 0.1341(4) 0.6429(6) 0.133 Uiso 1 calc R .
H16B H 0.6020(6) 0.0772(4) 0.6347(6) 0.133 Uiso 1 calc R .
H16C H 0.7056(6) 0.0799(4) 0.7381(6) 0.133 Uiso 1 calc R .
C5 C 0.1272(10) -0.0078(4) 0.7479(9) 0.092(3) Uani 0.60 d P 1
H5A H 0.2114(10) -0.0303(4) 0.7609(9) 0.110 Uiso 0.60 calc PR 1
H5B H 0.0678(10) -0.0307(4) 0.7937(9) 0.110 Uiso 0.60 calc PR 1
C6 C 0.0812(13) -0.0168(6) 0.6378(8) 0.115(4) Uani 0.60 d P 1
H6A H 0.1274(13) 0.0142(6) 0.5925(8) 0.138 Uiso 0.60 calc PR 1
H6B H -0.0107(13) -0.0049(6) 0.6281(8) 0.138 Uiso 0.60 calc PR 1
C7 C 0.0977(22) -0.0874(7) 0.5994(14) 0.227(11) Uani 0.60 d P 1
H7A H 0.0645(22) -0.0910(7) 0.5230(14) 0.273 Uiso 0.60 calc PR 1
H7B H 0.0506(22) -0.1183(7) 0.6429(14) 0.273 Uiso 0.60 calc PR 1
H7C H 0.1888(22) -0.0992(7) 0.6073(14) 0.273 Uiso 0.60 calc PR 1
C11 C 0.3686(9) 0.0877(5) 1.1850(7) 0.075(3) Uani 0.60 d P 1
H11A H 0.4228(9) 0.0495(5) 1.1662(7) 0.090 Uiso 0.60 calc PR 1
H11B H 0.2856(9) 0.0696(5) 1.2038(7) 0.090 Uiso 0.60 calc PR 1
C12 C 0.4383(12) 0.1285(6) 1.2874(8) 0.101(4) Uani 0.60 d P 1
H12A H 0.5261(12) 0.1413(6) 1.2723(8) 0.121 Uiso 0.60 calc PR 1
H12B H 0.3901(12) 0.1702(6) 1.2998(8) 0.121 Uiso 0.60 calc PR 1
C13 C 0.4436(21) 0.0842(9) 1.3874(12) 0.238(11) Uani 0.60 d P 1
H13A H 0.4857(21) 0.1086(9) 1.4497(12) 0.285 Uiso 0.60 calc PR 1
H13B H 0.4921(21) 0.0432(9) 1.3749(12) 0.285 Uiso 0.60 calc PR 1
H13C H 0.3565(21) 0.0721(9) 1.4023(12) 0.285 Uiso 0.60 calc PR 1
C5A C 0.1579(15) 0.0053(6) 0.7515(10) 0.080(5) Uani 0.40 d PD 2
H5C H 0.0827(15) -0.0207(6) 0.7707(10) 0.096 Uiso 0.40 calc PR 2
H5D H 0.2335(15) -0.0136(6) 0.7951(10) 0.096 Uiso 0.40 calc PR 2
C6A C 0.1740(49) -0.0096(13) 0.6355(25) 0.376(35) Uani 0.40 d PD 2
H6C H 0.1024(49) 0.0124(13) 0.5912(25) 0.451 Uiso 0.40 calc PR 2
H6D H 0.2536(49) 0.0129(13) 0.6179(25) 0.451 Uiso 0.40 calc PR 2
C7A C 0.1799(34) -0.0802(17) 0.5977(22) 0.327(26) Uani 0.40 d PD 2
H7D H 0.1906(34) -0.0808(17) 0.5199(22) 0.392 Uiso 0.40 calc PR 2
H7E H 0.1005(34) -0.1034(17) 0.6107(22) 0.392 Uiso 0.40 calc PR 2
H7F H 0.2526(34) -0.1030(17) 0.6376(22) 0.392 Uiso 0.40 calc PR 2
C11A C 0.3590(18) 0.0962(6) 1.1988(11) 0.093(5) Uani 0.40 d P 2
H11C H 0.2808(18) 0.0682(6) 1.1983(11) 0.111 Uiso 0.40 calc PR 2
H11D H 0.4313(18) 0.0645(6) 1.1954(11) 0.111 Uiso 0.40 calc PR 2
C12A C 0.3763(16) 0.1272(8) 1.3050(12) 0.092(5) Uani 0.40 d P 2
H12C H 0.2986(16) 0.1536(8) 1.3161(12) 0.110 Uiso 0.40 calc PR 2
H12D H 0.4488(16) 0.1592(8) 1.3061(12) 0.110 Uiso 0.40 calc PR 2
C13A C 0.4012(28) 0.0801(10) 1.3971(13) 0.186(13) Uani 0.40 d P 2
H13D H 0.4116(28) 0.1055(10) 1.4652(13) 0.223 Uiso 0.40 calc PR 2
H13E H 0.4795(28) 0.0546(10) 1.3886(13) 0.223 Uiso 0.40 calc PR 2
H13F H 0.3290(28) 0.0490(10) 1.3986(13) 0.223 Uiso 0.40 calc PR 2

loop_
_atom_type_symbol
_atom_type_description
_atom_type_scat_dispersion_real
_atom_type_scat_dispersion_imag
_atom_type_scat_source
C C 0.0033 0.0016 'International Tables Vol C Tables 4.2.6.8 and 6.1.1.4'
H H 0.0000 0.0000 'International Tables Vol C Tables 4.2.6.8 and 6.1.1.4'
N N 0.0061 0.0033 'International Tables Vol C Tables 4.2.6.8 and 6.1.1.4'
Ni Ni 0.3393 1.1124 'International Tables Vol C Tables 4.2.6.8 and 6.1.1.4'
O O 0.0106 0.0060 'International Tables Vol C Tables 4.2.6.8 and 6.1.1.4'

loop_
_geom_angle_atom_site_label_1
_geom_angle_atom_site_label_2
_geom_angle_atom_site_label_3
_geom_angle
_geom_angle_site_symmetry_1
_geom_angle_site_symmetry_3
_geom_angle_publ_flag
O4 N6 O3 112.5(13) . . ?
N4 Ni N2 100.31(15) . . ?
N4 Ni O1 101.03(14) . . ?
N2 Ni O1 158.59(15) . . ?
N4 Ni N3 83.8(2) . . ?
N2 Ni N3 92.80(15) . . ?
O1 Ni N3 91.27(14) . . ?
N4 Ni O2 159.41(14) . . ?
N2 Ni O2 100.21(15) . . ?
O1 Ni O2 58.54(13) . . ?
N3 Ni O2 93.50(14) . . ?
N4 Ni N1 92.5(2) . . ?
N2 Ni N1 83.8(2) . . ?
O1 Ni N1 93.47(15) . . ?
N3 Ni N1 174.5(2) . . ?
O2 Ni N1 91.38(15) . . ?
N5 O2 Ni 94.9(3) . . ?
N5 O1 Ni 94.8(3) . . ?
O2 N5 O1 111.8(4) . . ?
C5A N1 C1 121.0(8) . . ?
C1 N1 C5 108.6(5) . . ?
C5A N1 Ni 117.2(6) . . ?
C1 N1 Ni 105.0(3) . . ?
C5 N1 Ni 122.1(4) . . ?
C2 N2 C8 113.6(4) . . ?
C2 N2 Ni 106.1(3) . . ?
C8 N2 Ni 112.8(3) . . ?
C3 N3 C11 111.4(5) . . ?
C3 N3 C11A 114.5(8) . . ?
C3 N3 Ni 105.0(3) . . ?
C11 N3 Ni 118.1(4) . . ?
C11A N3 Ni 123.9(6) . . ?
C4 N4 C14 113.6(4) . . ?
C4 N4 Ni 106.3(3) . . ?
C14 N4 Ni 112.2(3) . . ?
N1 C1 C2 109.3(4) . . ?
N2 C2 C1 110.2(4) . . ?
N3 C3 C4 109.0(4) . . ?
N4 C4 C3 109.2(4) . . ?
N2 C8 C9 113.6(5) . . ?
C10 C9 C8 111.6(6) . . ?
N4 C14 C15 114.9(4) . . ?
C16 C15 C14 112.6(5) . . ?
C6 C5 N1 115.1(9) . . ?
C5 C6 C7 112.7(11) . . ?
N3 C11 C12 108.7(7) . . ?
C13 C12 C11 109.1(10) . . ?
N1 C5A C6A 121.5(14) . . ?
C7A C6A C5A 120.3(24) . . ?
C12A C11A N3 124.8(11) . . ?
C11A C12A C13A 115.3(14) . . ?

loop_
_geom_bond_atom_site_label_1
_geom_bond_atom_site_label_2
_geom_bond_distance
_geom_bond_site_symmetry_2
_geom_bond_publ_flag
N6 O4 1.066(9) . ?
N6 O3 1.178(11) . ?
Ni N4 2.100(4) . ?
Ni N2 2.101(4) . ?
Ni O1 2.126(3) . ?
Ni N3 2.126(4) . ?
Ni O2 2.129(3) . ?
Ni N1 2.131(4) . ?
O2 N5 1.252(5) . ?
O1 N5 1.260(5) . ?
N1 C5A 1.338(13) . ?
N1 C1 1.462(6) . ?
N1 C5 1.584(9) . ?
N2 C2 1.462(6) . ?
N2 C8 1.468(6) . ?
N3 C3 1.472(6) . ?
N3 C11 1.474(9) . ?
N3 C11A 1.515(13) . ?
N4 C4 1.472(6) . ?
N4 C14 1.475(6) . ?
C1 C2 1.503(8) . ?
C3 C4 1.504(7) . ?
C8 C9 1.548(8) . ?
C9 C10 1.441(9) . ?
C14 C15 1.528(7) . ?
C15 C16 1.473(8) . ?
C5 C6 1.385(12) . ?
C6 C7 1.47(2) . ?
C11 C12 1.588(12) . ?
C12 C13 1.49(2) . ?
C5A C6A 1.46(2) . ?
C6A C7A 1.45(2) . ?
C11A C12A 1.42(2) . ?
C12A C13A 1.45(2) . ?
